data_4037397
loop_
_publ_author_name
'Yamashita, Ken-Ichi'
'Kataoka, Kazuyuki'
'Takeuchi, Shouichi'
'Sugiura, Ken-Ichi'

_publ_contact_author 'Ken-ichi Yamashita'
_publ_section_title
;
 Metal-Free Synthesis of meso-Aminoporphyrins through Reduction of
 meso-Azidoporphyrins Generated in Situ by Nucleophilic Substitution
 Reactions of meso-Bromoporphyrins.
;
_journal_issue 22
_journal_name_full 'The Journal of organic chemistry'
_journal_page_first 11176
_journal_page_last 11184
_journal_paper_doi 10.1021/acs.joc.6b02159
_journal_volume 81
_journal_year 2016
_chemical_formula_sum 'C52 H61 N5 O4 Pd'
_chemical_formula_weight 926.46
_space_group_IT_number 14
_space_group_name_Hall '-P 2yn'
_space_group_name_H-M_alt 'P 1 21/n 1'
_symmetry_cell_setting monoclinic
_symmetry_space_group_name_H-M 'P 1 21/n 1'
_atom_sites_solution_hydrogens geom
_atom_sites_solution_primary direct
_atom_sites_solution_secondary difmap
_audit_creation_method SHELXL-97
_cell_angle_alpha 90.00
_cell_angle_beta 92.560(4)
_cell_angle_gamma 90.00
_cell_formula_units_Z 2
_cell_length_a 6.4215(14)
_cell_length_b 20.520(4)
_cell_length_c 16.966(4)
_cell_measurement_reflns_used 2108
_cell_measurement_temperature 153
_cell_measurement_theta_max 22.24
_cell_measurement_theta_min 2.60
_cell_volume 2233.4(8)
_computing_cell_refinement 'Bruker SMART'
_computing_data_collection 'Bruker SMART'
_computing_data_reduction 'Bruker SAINT'
_computing_molecular_graphics 'Bruker XSHELL'
_computing_publication_material 'XCIF (Bruker AXS, 2001)'
_computing_structure_refinement 'SHELXL-97 (Sheldrick, 1997)'
_computing_structure_solution 'SHELXS-97 (Sheldrick, 1997)'
_diffrn_ambient_temperature 153
_diffrn_detector_area_resol_mean 8.366
_diffrn_measured_fraction_theta_full 0.960
_diffrn_measured_fraction_theta_max 0.960
_diffrn_measurement_device_type 'Bruker SMART CCD area detector system'
_diffrn_measurement_method 'omega scan'
_diffrn_radiation_monochromator graphite
_diffrn_radiation_source 'fine-focus sealed tube'
_diffrn_radiation_type MoK\a
_diffrn_radiation_wavelength 0.71073
_diffrn_reflns_av_R_equivalents 0.0565
_diffrn_reflns_av_sigmaI/netI 0.0881
_diffrn_reflns_limit_h_max 8
_diffrn_reflns_limit_h_min -7
_diffrn_reflns_limit_k_max 25
_diffrn_reflns_limit_k_min -26
_diffrn_reflns_limit_l_max 16
_diffrn_reflns_limit_l_min -22
_diffrn_reflns_number 12886
_diffrn_reflns_theta_full 27.55
_diffrn_reflns_theta_max 27.55
_diffrn_reflns_theta_min 2.32
_exptl_absorpt_coefficient_mu 0.468
_exptl_absorpt_correction_T_max 0.9725
_exptl_absorpt_correction_T_min 0.9081
_exptl_absorpt_correction_type empirical
_exptl_absorpt_process_details
;
SADABS Sheldrick 1996
;
_exptl_crystal_colour purple
_exptl_crystal_density_diffrn 1.378
_exptl_crystal_density_method 'not measured'
_exptl_crystal_description prism
_exptl_crystal_F_000 972
_exptl_crystal_size_max 0.21
_exptl_crystal_size_mid 0.07
_exptl_crystal_size_min 0.06
_refine_diff_density_max 3.388
_refine_diff_density_min -0.715
_refine_diff_density_rms 0.160
_refine_ls_extinction_method none
_refine_ls_goodness_of_fit_ref 1.108
_refine_ls_hydrogen_treatment constr
_refine_ls_matrix_type full
_refine_ls_number_parameters 290
_refine_ls_number_reflns 4958
_refine_ls_number_restraints 0
_refine_ls_restrained_S_all 1.108
_refine_ls_R_factor_all 0.1271
_refine_ls_R_factor_gt 0.0926
_refine_ls_shift/su_max 0.000
_refine_ls_shift/su_mean 0.000
_refine_ls_structure_factor_coef Fsqd
_refine_ls_weighting_details 'calc w=1/[\s^2^(Fo^2^)+(0.1038P)^2^+25.6516P] where P=(Fo^2^+2Fc^2^)/3'
_refine_ls_weighting_scheme calc
_refine_ls_wR_factor_gt 0.2567
_refine_ls_wR_factor_ref 0.2709
_reflns_number_gt 3503
_reflns_number_total 4958
_reflns_threshold_expression >2sigma(I)
_cod_data_source_file jo6b02159_si_002.cif
_cod_data_source_block 3a(Pd)
_cod_depositor_comments
;
The following automatic conversions were performed:

data item '_symmetry_cell_setting' value 'Monoclinic' was changed to
'monoclinic' in accordance with the
/home/saulius/struct/COD-crude-data/automatic-downloads/DataCite-retrospective/ACS/depositions/lib/dictionaries/cif_core.dic
dictionary named 'cif_core.dic' version 2.4.2 last updated on
2011-04-26.

Automatic conversion script
Id: cif_fix_values 6909 2019-04-08 15:41:33Z antanas 
;
_cod_original_sg_symbol_H-M 'P2(1)/n  '
_cod_database_code 4037397

loop_
_symmetry_equiv_pos_as_xyz
'x, y, z'
'-x+1/2, y+1/2, -z+1/2'
'-x, -y, -z'
'x-1/2, -y-1/2, z-1/2'

loop_
_atom_site_label
_atom_site_type_symbol
_atom_site_fract_x
_atom_site_fract_y
_atom_site_fract_z
_atom_site_U_iso_or_equiv
_atom_site_adp_type
_atom_site_occupancy
_atom_site_symmetry_multiplicity
_atom_site_calc_flag
_atom_site_refinement_flags
_atom_site_disorder_assembly
_atom_site_disorder_group
Pd1 Pd 1.0000 0.0000 0.5000 0.0208(3) Uani 1 2 d S . .
N1 N 1.1861(10) 0.0344(3) 0.5889(4) 0.0224(14) Uani 1 1 d . . .
N2 N 0.8019(9) 0.0753(3) 0.5155(4) 0.0199(13) Uani 1 1 d . . .
O1 O 1.3207(10) 0.3362(3) 0.7022(4) 0.0326(14) Uani 1 1 d . . .
O2 O 0.7259(9) 0.2708(3) 0.8390(3) 0.0310(14) Uani 1 1 d . . .
C1 C 1.3742(12) 0.0077(4) 0.6165(4) 0.0227(16) Uani 1 1 d . . .
C2 C 1.4591(13) 0.0453(4) 0.6813(4) 0.0244(17) Uani 1 1 d . . .
H2 H 1.5857 0.0370 0.7106 0.029 Uiso 1 1 calc R . .
C3 C 1.3249(13) 0.0951(4) 0.6929(5) 0.0273(18) Uani 1 1 d . . .
H3 H 1.3393 0.1278 0.7324 0.033 Uiso 1 1 calc R . .
C4 C 1.1565(12) 0.0893(4) 0.6342(4) 0.0227(16) Uani 1 1 d . . .
C5 C 0.9910(13) 0.1329(4) 0.6248(5) 0.0249(17) Uani 1 1 d . . .
C6 C 0.8263(13) 0.1255(4) 0.5705(4) 0.0228(16) Uani 1 1 d . . .
C7 C 0.6479(12) 0.1685(4) 0.5610(5) 0.0252(17) Uani 1 1 d . . .
H7 H 0.6241 0.2068 0.5906 0.030 Uiso 1 1 calc R . .
C8 C 0.5235(13) 0.1445(4) 0.5032(5) 0.0242(16) Uani 1 1 d . . .
H8 H 0.3953 0.1631 0.4844 0.029 Uiso 1 1 calc R . .
C9 C 0.6145(12) 0.0861(4) 0.4742(4) 0.0214(16) Uani 1 1 d . B .
C10 C 0.5288(13) 0.0481(4) 0.4139(5) 0.0235(16) Uani 1 1 d . . .
H10A H 0.3962 0.0603 0.3915 0.028 Uiso 0.50 1 calc PR A 2
N3 N 0.350(2) 0.0656(6) 0.3810(8) 0.025(3) Uani 0.50 1 d P B 1
H3A H 0.2870 0.1009 0.3973 0.030 Uiso 0.50 1 calc PR B 1
H3B H 0.2924 0.0422 0.3424 0.030 Uiso 0.50 1 calc PR B 1
C11 C 0.9980(13) 0.1926(4) 0.6764(4) 0.0235(16) Uani 1 1 d . . .
C12 C 1.1511(12) 0.2384(4) 0.6675(4) 0.0228(16) Uani 1 1 d . . .
H12 H 1.2512 0.2321 0.6287 0.027 Uiso 1 1 calc R . .
C13 C 1.1618(13) 0.2942(4) 0.7147(5) 0.0268(17) Uani 1 1 d . . .
C14 C 1.0142(13) 0.3035(4) 0.7715(5) 0.0254(17) Uani 1 1 d . . .
H14 H 1.0200 0.3413 0.8039 0.030 Uiso 1 1 calc R . .
C15 C 0.8577(14) 0.2572(4) 0.7806(5) 0.0274(18) Uani 1 1 d . . .
C16 C 0.8464(12) 0.2026(4) 0.7329(5) 0.0242(17) Uani 1 1 d . . .
H16 H 0.7371 0.1719 0.7381 0.029 Uiso 1 1 calc R . .
C17 C 1.3360(16) 0.3924(4) 0.7529(6) 0.037(2) Uani 1 1 d . . .
H17A H 1.3608 0.3786 0.8084 0.044 Uiso 1 1 calc R . .
H17B H 1.2048 0.4177 0.7488 0.044 Uiso 1 1 calc R . .
C18 C 1.5162(14) 0.4337(4) 0.7268(5) 0.034(2) Uani 1 1 d . . .
H18A H 1.6457 0.4077 0.7335 0.040 Uiso 1 1 calc R . .
H18B H 1.5305 0.4717 0.7626 0.040 Uiso 1 1 calc R . .
C19 C 1.4990(14) 0.4588(4) 0.6418(5) 0.034(2) Uani 1 1 d . . .
H19 H 1.5142 0.4207 0.6058 0.041 Uiso 1 1 calc R . .
C20 C 1.6776(18) 0.5051(6) 0.6290(7) 0.057(3) Uani 1 1 d . . .
H20A H 1.6819 0.5156 0.5728 0.085 Uiso 1 1 calc R . .
H20B H 1.8091 0.4844 0.6467 0.085 Uiso 1 1 calc R . .
H20C H 1.6575 0.5451 0.6592 0.085 Uiso 1 1 calc R . .
C21 C 1.2921(18) 0.4906(5) 0.6214(6) 0.050(3) Uani 1 1 d . . .
H21A H 1.2664 0.5250 0.6598 0.075 Uiso 1 1 calc R . .
H21B H 1.1810 0.4579 0.6228 0.075 Uiso 1 1 calc R . .
H21C H 1.2943 0.5095 0.5685 0.075 Uiso 1 1 calc R . .
C22 C 0.5833(14) 0.2208(4) 0.8622(5) 0.032(2) Uani 1 1 d . . .
H22A H 0.6560 0.1784 0.8677 0.038 Uiso 1 1 calc R . .
H22B H 0.4673 0.2162 0.8221 0.038 Uiso 1 1 calc R . .
C23 C 0.5009(14) 0.2416(4) 0.9404(5) 0.0315(19) Uani 1 1 d . . .
H23A H 0.4160 0.2815 0.9320 0.038 Uiso 1 1 calc R . .
H23B H 0.6207 0.2530 0.9766 0.038 Uiso 1 1 calc R . .
C24 C 0.3690(14) 0.1906(4) 0.9805(5) 0.0315(19) Uani 1 1 d . . .
H24 H 0.3317 0.2098 1.0322 0.038 Uiso 1 1 calc R . .
C25 C 0.4893(19) 0.1288(5) 0.9999(7) 0.049(2) Uani 1 1 d . . .
H25A H 0.5039 0.1033 0.9516 0.074 Uiso 1 1 calc R . .
H25B H 0.4142 0.1030 1.0381 0.074 Uiso 1 1 calc R . .
H25C H 0.6278 0.1400 1.0224 0.074 Uiso 1 1 calc R . .
C26 C 0.1621(16) 0.1772(5) 0.9346(6) 0.044(2) Uani 1 1 d . . .
H26A H 0.0898 0.2185 0.9238 0.066 Uiso 1 1 calc R . .
H26B H 0.0746 0.1491 0.9661 0.066 Uiso 1 1 calc R . .
H26C H 0.1899 0.1555 0.8847 0.066 Uiso 1 1 calc R . .

loop_
_atom_site_aniso_label
_atom_site_aniso_U_11
_atom_site_aniso_U_22
_atom_site_aniso_U_33
_atom_site_aniso_U_23
_atom_site_aniso_U_13
_atom_site_aniso_U_12
Pd1 0.0264(4) 0.0167(4) 0.0195(4) -0.0019(4) 0.0049(3) -0.0014(4)
N1 0.025(4) 0.016(3) 0.027(3) 0.000(3) 0.008(3) -0.006(3)
N2 0.014(3) 0.021(3) 0.025(3) 0.000(2) -0.001(2) -0.002(2)
O1 0.037(4) 0.023(3) 0.039(3) -0.010(3) 0.011(3) -0.005(3)
O2 0.034(3) 0.029(3) 0.031(3) -0.008(2) 0.018(3) -0.003(3)
C1 0.029(4) 0.019(4) 0.021(3) 0.003(3) 0.001(3) -0.002(3)
C2 0.031(4) 0.021(4) 0.021(4) 0.004(3) -0.002(3) -0.003(3)
C3 0.035(5) 0.025(4) 0.022(4) -0.004(3) 0.003(3) -0.001(4)
C4 0.029(4) 0.019(4) 0.021(4) -0.001(3) 0.006(3) -0.003(3)
C5 0.031(4) 0.021(4) 0.023(4) -0.003(3) 0.010(3) -0.009(3)
C6 0.031(4) 0.016(4) 0.022(4) -0.003(3) 0.005(3) -0.004(3)
C7 0.024(4) 0.022(4) 0.030(4) 0.000(3) 0.007(3) 0.002(3)
C8 0.023(4) 0.024(4) 0.025(4) 0.005(3) -0.002(3) 0.003(3)
C9 0.024(4) 0.018(4) 0.022(4) 0.005(3) 0.000(3) 0.004(3)
C10 0.024(4) 0.020(4) 0.027(4) 0.007(3) -0.001(3) 0.006(3)
N3 0.024(7) 0.024(7) 0.026(7) 0.003(5) -0.009(5) 0.002(6)
C11 0.032(5) 0.017(4) 0.021(4) -0.001(3) 0.002(3) 0.000(3)
C12 0.023(4) 0.025(4) 0.021(4) -0.002(3) 0.008(3) 0.002(3)
C13 0.028(4) 0.022(4) 0.031(4) 0.000(3) 0.005(3) -0.002(3)
C14 0.031(5) 0.021(4) 0.026(4) -0.005(3) 0.010(3) 0.001(3)
C15 0.036(5) 0.019(4) 0.027(4) 0.001(3) 0.009(3) -0.001(3)
C16 0.023(4) 0.022(4) 0.028(4) 0.000(3) 0.010(3) 0.000(3)
C17 0.046(6) 0.030(5) 0.036(5) -0.011(4) 0.009(4) -0.011(4)
C18 0.035(5) 0.028(4) 0.037(5) -0.010(4) 0.002(4) -0.008(4)
C19 0.033(5) 0.033(5) 0.038(5) -0.011(4) 0.007(4) -0.007(4)
C20 0.059(7) 0.059(7) 0.053(6) -0.006(6) 0.016(5) -0.037(6)
C21 0.057(7) 0.049(7) 0.044(6) -0.002(5) -0.004(5) 0.011(5)
C22 0.033(5) 0.028(4) 0.036(5) -0.007(4) 0.014(4) -0.012(4)
C23 0.034(5) 0.034(5) 0.027(4) -0.005(4) 0.004(4) -0.002(4)
C24 0.033(5) 0.037(5) 0.025(4) 0.003(4) 0.004(3) 0.000(4)
C25 0.050(6) 0.042(5) 0.056(6) 0.011(5) 0.004(5) 0.008(6)
C26 0.039(6) 0.043(6) 0.049(6) 0.002(5) 0.005(5) 0.002(5)

loop_
_atom_type_symbol
_atom_type_description
_atom_type_scat_dispersion_real
_atom_type_scat_dispersion_imag
_atom_type_scat_source
C C 0.0033 0.0016 'International Tables Vol C Tables 4.2.6.8 and 6.1.1.4'
H H 0.0000 0.0000 'International Tables Vol C Tables 4.2.6.8 and 6.1.1.4'
N N 0.0061 0.0033 'International Tables Vol C Tables 4.2.6.8 and 6.1.1.4'
O O 0.0106 0.0060 'International Tables Vol C Tables 4.2.6.8 and 6.1.1.4'
Pd Pd -0.9988 1.0072 'International Tables Vol C Tables 4.2.6.8 and 6.1.1.4'

loop_
_geom_angle_atom_site_label_1
_geom_angle_atom_site_label_2
_geom_angle_atom_site_label_3
_geom_angle
_geom_angle_site_symmetry_1
_geom_angle_site_symmetry_3
N1 Pd1 N1 180.000(1) . 3_756
N1 Pd1 N2 90.5(3) . 3_756
N1 Pd1 N2 89.5(3) 3_756 3_756
N1 Pd1 N2 89.5(3) . .
N1 Pd1 N2 90.5(3) 3_756 .
N2 Pd1 N2 180.0(3) 3_756 .
C4 N1 C1 105.9(6) . .
C4 N1 Pd1 127.7(5) . .
C1 N1 Pd1 126.5(5) . .
C9 N2 C6 106.8(6) . .
C9 N2 Pd1 126.4(5) . .
C6 N2 Pd1 126.7(5) . .
C13 O1 C17 116.5(6) . .
C15 O2 C22 118.5(6) . .
N1 C1 C10 126.0(7) . 3_756
N1 C1 C2 110.0(7) . .
C10 C1 C2 124.0(7) 3_756 .
C3 C2 C1 107.2(7) . .
C3 C2 H2 126.4 . .
C1 C2 H2 126.4 . .
C2 C3 C4 107.4(7) . .
C2 C3 H3 126.3 . .
C4 C3 H3 126.3 . .
N1 C4 C5 125.7(7) . .
N1 C4 C3 109.5(7) . .
C5 C4 C3 124.8(7) . .
C6 C5 C4 124.3(7) . .
C6 C5 C11 118.6(7) . .
C4 C5 C11 117.0(7) . .
C5 C6 N2 126.0(7) . .
C5 C6 C7 125.9(7) . .
N2 C6 C7 108.1(7) . .
C8 C7 C6 107.7(7) . .
C8 C7 H7 126.2 . .
C6 C7 H7 126.2 . .
C7 C8 C9 108.8(7) . .
C7 C8 H8 125.6 . .
C9 C8 H8 125.6 . .
C10 C9 N2 126.4(7) . .
C10 C9 C8 124.9(7) . .
N2 C9 C8 108.7(7) . .
N3 C10 C9 118.4(9) . .
N3 C10 C1 117.4(9) . 3_756
C9 C10 C1 124.1(7) . 3_756
N3 C10 H10A 2.0 . .
C9 C10 H10A 117.9 . .
C1 C10 H10A 117.9 3_756 .
C10 N3 H3A 120.0 . .
C10 N3 H3B 120.0 . .
H3A N3 H3B 120.0 . .
C12 C11 C16 119.6(7) . .
C12 C11 C5 119.8(7) . .
C16 C11 C5 120.6(7) . .
C11 C12 C13 121.0(7) . .
C11 C12 H12 119.5 . .
C13 C12 H12 119.5 . .
O1 C13 C14 124.0(7) . .
O1 C13 C12 116.6(7) . .
C14 C13 C12 119.4(7) . .
C13 C14 C15 119.9(7) . .
C13 C14 H14 120.1 . .
C15 C14 H14 120.1 . .
O2 C15 C16 125.0(7) . .
O2 C15 C14 114.6(7) . .
C16 C15 C14 120.4(7) . .
C15 C16 C11 119.7(7) . .
C15 C16 H16 120.1 . .
C11 C16 H16 120.1 . .
O1 C17 C18 107.9(7) . .
O1 C17 H17A 110.1 . .
C18 C17 H17A 110.1 . .
O1 C17 H17B 110.1 . .
C18 C17 H17B 110.1 . .
H17A C17 H17B 108.4 . .
C17 C18 C19 116.0(8) . .
C17 C18 H18A 108.3 . .
C19 C18 H18A 108.3 . .
C17 C18 H18B 108.3 . .
C19 C18 H18B 108.3 . .
H18A C18 H18B 107.4 . .
C21 C19 C20 111.2(9) . .
C21 C19 C18 112.8(8) . .
C20 C19 C18 108.9(8) . .
C21 C19 H19 107.9 . .
C20 C19 H19 107.9 . .
C18 C19 H19 107.9 . .
C19 C20 H20A 109.5 . .
C19 C20 H20B 109.5 . .
H20A C20 H20B 109.5 . .
C19 C20 H20C 109.5 . .
H20A C20 H20C 109.5 . .
H20B C20 H20C 109.5 . .
C19 C21 H21A 109.5 . .
C19 C21 H21B 109.5 . .
H21A C21 H21B 109.5 . .
C19 C21 H21C 109.5 . .
H21A C21 H21C 109.5 . .
H21B C21 H21C 109.5 . .
O2 C22 C23 106.8(7) . .
O2 C22 H22A 110.4 . .
C23 C22 H22A 110.4 . .
O2 C22 H22B 110.4 . .
C23 C22 H22B 110.4 . .
H22A C22 H22B 108.6 . .
C22 C23 C24 114.9(7) . .
C22 C23 H23A 108.6 . .
C24 C23 H23A 108.6 . .
C22 C23 H23B 108.6 . .
C24 C23 H23B 108.6 . .
H23A C23 H23B 107.5 . .
C25 C24 C23 112.5(8) . .
C25 C24 C26 112.5(8) . .
C23 C24 C26 112.4(7) . .
C25 C24 H24 106.3 . .
C23 C24 H24 106.3 . .
C26 C24 H24 106.3 . .
C24 C25 H25A 109.5 . .
C24 C25 H25B 109.5 . .
H25A C25 H25B 109.5 . .
C24 C25 H25C 109.5 . .
H25A C25 H25C 109.5 . .
H25B C25 H25C 109.5 . .
C24 C26 H26A 109.5 . .
C24 C26 H26B 109.5 . .
H26A C26 H26B 109.5 . .
C24 C26 H26C 109.5 . .
H26A C26 H26C 109.5 . .
H26B C26 H26C 109.5 . .

loop_
_geom_bond_atom_site_label_1
_geom_bond_atom_site_label_2
_geom_bond_distance
_geom_bond_site_symmetry_2
Pd1 N1 2.010(7) .
Pd1 N1 2.010(7) 3_756
Pd1 N2 2.026(6) 3_756
Pd1 N2 2.026(6) .
N1 C4 1.382(10) .
N1 C1 1.388(10) .
N2 C9 1.383(10) .
N2 C6 1.394(9) .
O1 C13 1.360(10) .
O1 C17 1.438(10) .
O2 C15 1.361(10) .
O2 C22 1.442(10) .
C1 C10 1.413(11) 3_756
C1 C2 1.430(11) .
C2 C3 1.356(11) .
C2 H2 0.9500 .
C3 C4 1.442(11) .
C3 H3 0.9500 .
C4 C5 1.392(11) .
C5 C6 1.380(11) .
C5 C11 1.506(10) .
C6 C7 1.449(11) .
C7 C8 1.330(12) .
C7 H7 0.9500 .
C8 C9 1.431(11) .
C8 H8 0.9500 .
C9 C10 1.381(11) .
C10 N3 1.305(15) .
C10 C1 1.413(11) 3_756
C10 H10A 0.9500 .
N3 H3A 0.8800 .
N3 H3B 0.8800 .
C11 C12 1.374(11) .
C11 C16 1.411(11) .
C12 C13 1.397(11) .
C12 H12 0.9500 .
C13 C14 1.394(11) .
C14 C15 1.396(11) .
C14 H14 0.9500 .
C15 C16 1.382(11) .
C16 H16 0.9500 .
C17 C18 1.516(12) .
C17 H17A 0.9900 .
C17 H17B 0.9900 .
C18 C19 1.532(13) .
C18 H18A 0.9900 .
C18 H18B 0.9900 .
C19 C21 1.507(14) .
C19 C20 1.512(13) .
C19 H19 1.0000 .
C20 H20A 0.9800 .
C20 H20B 0.9800 .
C20 H20C 0.9800 .
C21 H21A 0.9800 .
C21 H21B 0.9800 .
C21 H21C 0.9800 .
C22 C23 1.513(11) .
C22 H22A 0.9900 .
C22 H22B 0.9900 .
C23 C24 1.526(12) .
C23 H23A 0.9900 .
C23 H23B 0.9900 .
C24 C25 1.513(13) .
C24 C26 1.534(13) .
C24 H24 1.0000 .
C25 H25A 0.9800 .
C25 H25B 0.9800 .
C25 H25C 0.9800 .
C26 H26A 0.9800 .
C26 H26B 0.9800 .
C26 H26C 0.9800 .
